data_4308748
loop_
_publ_author_name
'Qin-De Liu'
'Wen-Li Jia'
'Suning Wang'

_publ_section_title
;
Blue Luminescent 2-(2'-Pyridyl)benzimidazole Derivative Ligands and Their
Orange Luminescent Mononuclear and Polynuclear Organoplatinum(II) Complexes
;
_journal_name_full 'Inorganic Chemistry'
_journal_page_first 1332
_journal_page_last 1343
_journal_paper_doi 10.1021/ic0487530
_journal_volume 44
_journal_year 2005
_chemical_formula_sum 'C44 H38 Br N3 Pt'
_chemical_formula_weight 883.77
_chemical_name_common 3
_chemical_name_systematic
; 
 ? 
;
_space_group_IT_number 14
_symmetry_cell_setting monoclinic
_symmetry_space_group_name_Hall '-P 2ybc'
_symmetry_space_group_name_H-M 'P 1 21/c 1'
_atom_sites_solution_hydrogens geom
_atom_sites_solution_primary direct
_atom_sites_solution_secondary difmap
_audit_creation_method SHELXL-97
_cell_angle_alpha 90.00
_cell_angle_beta 93.892(5)
_cell_angle_gamma 90.00
_cell_formula_units_Z 4
_cell_length_a 10.348(3)
_cell_length_b 19.768(6)
_cell_length_c 18.316(5)
_cell_measurement_temperature 293(2)
_cell_volume 3738.1(19)
_computing_cell_refinement 'Bruker SMART'
_computing_data_collection 'Bruker SMART'
_computing_data_reduction 'Bruker SHELXTL'
_computing_molecular_graphics 'Bruker SHELXTL'
_computing_publication_material 'Bruker SHELXTL'
_computing_structure_refinement 'SHELXL-97 (Sheldrick, 1997)'
_computing_structure_solution 'SHELXS-97 (Sheldrick, 1990)'
_diffrn_ambient_temperature 293(2)
_diffrn_measured_fraction_theta_full 0.930
_diffrn_measured_fraction_theta_max 0.930
_diffrn_measurement_device_type 'CCD area detector'
_diffrn_measurement_method 'phi and omega scans'
_diffrn_radiation_monochromator graphite
_diffrn_radiation_source 'fine-focus sealed tube'
_diffrn_radiation_type MoK\a
_diffrn_radiation_wavelength 0.71073
_diffrn_reflns_av_R_equivalents 0.1997
_diffrn_reflns_av_sigmaI/netI 0.5379
_diffrn_reflns_limit_h_max 13
_diffrn_reflns_limit_h_min -11
_diffrn_reflns_limit_k_max 26
_diffrn_reflns_limit_k_min -26
_diffrn_reflns_limit_l_max 24
_diffrn_reflns_limit_l_min -24
_diffrn_reflns_number 26434
_diffrn_reflns_theta_full 28.43
_diffrn_reflns_theta_max 28.43
_diffrn_reflns_theta_min 1.52
_exptl_absorpt_coefficient_mu 4.857
_exptl_absorpt_correction_T_max 1.000
_exptl_absorpt_correction_T_min 0.539
_exptl_absorpt_correction_type SADABS
_exptl_crystal_colour orange
_exptl_crystal_density_diffrn 1.570
_exptl_crystal_density_method 'not measured'
_exptl_crystal_description needle
_exptl_crystal_F_000 1744
_exptl_crystal_size_max 0.15
_exptl_crystal_size_mid 0.05
_exptl_crystal_size_min 0.02
_refine_diff_density_max 3.210
_refine_diff_density_min -1.293
_refine_diff_density_rms 0.153
_refine_ls_extinction_method none
_refine_ls_goodness_of_fit_ref 0.748
_refine_ls_hydrogen_treatment mixed
_refine_ls_matrix_type full
_refine_ls_number_parameters 394
_refine_ls_number_reflns 8753
_refine_ls_number_restraints 0
_refine_ls_restrained_S_all 0.748
_refine_ls_R_factor_all 0.2913
_refine_ls_R_factor_gt 0.0822
_refine_ls_shift/su_max 0.000
_refine_ls_shift/su_mean 0.000
_refine_ls_structure_factor_coef Fsqd
_refine_ls_weighting_details 'calc w=1/[\s^2^(Fo^2^)+(0.0762P)^2^+0.0000P] where P=(Fo^2^+2Fc^2^)/3'
_refine_ls_weighting_scheme calc
_refine_ls_wR_factor_gt 0.1611
_refine_ls_wR_factor_ref 0.2019
_reflns_number_gt 2104
_reflns_number_total 8753
_reflns_threshold_expression >2sigma(I)
_cod_data_source_file ic0487530si20040907_045432.cif
_cod_data_source_block 3
_cod_depositor_comments
;
The following automatic conversions were performed:
'_symmetry_cell_setting' value 'Monoclinic' changed to 'monoclinic'
according to '/home/saulius/struct/CIF-dictionaries/cif_core.dic'
dictionary named 'cif_core.dic' version 2.4.1 from 2010-06-29.

Automatic conversion script
Id: cif_fix_enum 1527 2010-12-29 10:47:43Z saulius 
;
_cod_original_cell_volume 3738.0(18)
_cod_database_code 4308748

loop_
_symmetry_equiv_pos_as_xyz
'x, y, z'
'-x, y+1/2, -z+1/2'
'-x, -y, -z'
'x, -y-1/2, z-1/2'

loop_
_atom_site_label
_atom_site_type_symbol
_atom_site_fract_x
_atom_site_fract_y
_atom_site_fract_z
_atom_site_U_iso_or_equiv
_atom_site_adp_type
_atom_site_occupancy
_atom_site_symmetry_multiplicity
_atom_site_calc_flag
_atom_site_refinement_flags
_atom_site_disorder_assembly
_atom_site_disorder_group
Pt1 Pt 0.30809(7) 0.01384(3) 0.41666(4) 0.0588(3) Uani 1 1 d . . .
Br1 Br 0.0640(3) -0.10026(14) 0.90314(13) 0.1299(10) Uani 1 1 d . . .
N1 N 0.2246(12) -0.0735(9) 0.4630(7) 0.067(5) Uani 1 1 d . . .
N2 N 0.2070(13) 0.0528(9) 0.5021(8) 0.061(4) Uani 1 1 d . . .
N3 N 0.1243(13) 0.0363(11) 0.6104(9) 0.076(5) Uani 1 1 d . . .
C1 C 0.4069(15) -0.0330(8) 0.3479(10) 0.050(5) Uani 1 1 d . . .
C2 C 0.4885(16) -0.0864(9) 0.3692(10) 0.067(6) Uani 1 1 d . . .
H2A H 0.4974 -0.0967 0.4188 0.080 Uiso 1 1 calc R . .
C3 C 0.5567(18) -0.1251(10) 0.3231(12) 0.081(7) Uani 1 1 d . . .
H3A H 0.6054 -0.1620 0.3405 0.098 Uiso 1 1 calc R . .
C4 C 0.5507(17) -0.1074(11) 0.2494(13) 0.078(6) Uani 1 1 d . . .
H4A H 0.5978 -0.1319 0.2169 0.094 Uiso 1 1 calc R . .
C5 C 0.477(2) -0.0550(11) 0.2250(11) 0.082(6) Uani 1 1 d . . .
H5A H 0.4751 -0.0433 0.1758 0.098 Uiso 1 1 calc R . .
C6 C 0.4046(16) -0.0179(10) 0.2725(11) 0.078(6) Uani 1 1 d . . .
H6A H 0.3534 0.0176 0.2540 0.094 Uiso 1 1 calc R . .
C7 C 0.3780(13) 0.0976(5) 0.3792(6) 0.071(5) Uiso 1 1 d G . .
C8 C 0.5057(12) 0.1140(7) 0.4003(6) 0.084(7) Uani 1 1 d G . .
H8A H 0.5540 0.0862 0.4328 0.101 Uiso 1 1 calc R . .
C9 C 0.5612(9) 0.1720(8) 0.3730(8) 0.104(8) Uani 1 1 d G . .
H9A H 0.6466 0.1830 0.3871 0.125 Uiso 1 1 calc R . .
C10 C 0.4889(15) 0.2135(5) 0.3245(8) 0.106(8) Uani 1 1 d G . .
H10A H 0.5260 0.2523 0.3062 0.127 Uiso 1 1 calc R . .
C11 C 0.3612(14) 0.1971(6) 0.3033(6) 0.089(7) Uani 1 1 d G . .
H11A H 0.3129 0.2249 0.2709 0.107 Uiso 1 1 calc R . .
C12 C 0.3058(9) 0.1392(7) 0.3307(6) 0.070(6) Uiso 1 1 d G . .
H12A H 0.2203 0.1282 0.3165 0.084 Uiso 1 1 calc R . .
C13 C 0.2174(18) -0.1397(12) 0.4319(10) 0.076(6) Uani 1 1 d . . .
H13A H 0.2497 -0.1476 0.3865 0.092 Uiso 1 1 calc R . .
C14 C 0.1634(19) -0.1913(10) 0.4685(13) 0.083(6) Uani 1 1 d . . .
H14A H 0.1677 -0.2351 0.4505 0.099 Uiso 1 1 calc R . .
C15 C 0.1016(16) -0.1791(10) 0.5329(11) 0.064(5) Uani 1 1 d . . .
H15A H 0.0586 -0.2129 0.5569 0.077 Uiso 1 1 calc R . .
C16 C 0.1088(16) -0.1161(11) 0.5570(10) 0.064(6) Uani 1 1 d . . .
H16A H 0.0721 -0.1076 0.6011 0.077 Uiso 1 1 calc R . .
C17 C 0.1624(16) -0.0636(11) 0.5257(11) 0.062(5) Uani 1 1 d . . .
C18 C 0.1670(16) 0.0032(10) 0.5505(12) 0.061(5) Uani 1 1 d . . .
C19 C 0.1371(18) 0.1058(13) 0.6000(14) 0.077(7) Uani 1 1 d . . .
C20 C 0.1093(19) 0.1552(14) 0.6484(12) 0.092(8) Uani 1 1 d . . .
H20A H 0.0738 0.1466 0.6928 0.110 Uiso 1 1 calc R . .
C21 C 0.1384(19) 0.2177(11) 0.6256(13) 0.082(7) Uani 1 1 d . . .
H21A H 0.1210 0.2546 0.6548 0.098 Uiso 1 1 calc R . .
C22 C 0.1939(17) 0.2285(12) 0.5596(13) 0.083(7) Uani 1 1 d . . .
H22A H 0.2096 0.2729 0.5458 0.100 Uiso 1 1 calc R . .
C23 C 0.2275(17) 0.1767(11) 0.5129(11) 0.066(6) Uani 1 1 d . . .
H23A H 0.2680 0.1843 0.4698 0.079 Uiso 1 1 calc R . .
C24 C 0.1961(16) 0.1148(12) 0.5360(11) 0.058(5) Uani 1 1 d . . .
C25 C 0.1120(18) -0.0007(9) 0.6795(10) 0.062(5) Uani 1 1 d . . .
C26 C 0.2154(18) -0.0217(11) 0.7167(10) 0.083(6) Uani 1 1 d . . .
H26A H 0.2969 -0.0158 0.6991 0.100 Uiso 1 1 calc R . .
C27 C 0.201(2) -0.0530(9) 0.7830(11) 0.086(6) Uani 1 1 d . . .
H27A H 0.2727 -0.0706 0.8102 0.103 Uiso 1 1 calc R . .
C28 C 0.081(2) -0.0575(10) 0.8074(9) 0.074(6) Uani 1 1 d . . .
C29 C -0.0159(19) -0.0354(12) 0.7700(12) 0.096(8) Uani 1 1 d . . .
H29A H -0.0966 -0.0412 0.7886 0.115 Uiso 1 1 calc R . .
C30 C -0.0119(16) -0.0042(10) 0.7054(10) 0.076(6) Uani 1 1 d . . .
H30A H -0.0850 0.0135 0.6800 0.091 Uiso 1 1 calc R . .
C100 C 0.019(5) -0.341(2) 0.649(2) 0.088(14) Uiso 0.50 1 d P . .
C101 C 0.196(5) -0.313(3) 0.719(3) 0.111(17) Uiso 0.50 1 d P . .
C102 C 0.196(6) -0.257(4) 0.749(3) 0.11(2) Uiso 0.50 1 d P . .
C103 C -0.025(2) -0.2732(12) 0.6769(13) 0.093(7) Uiso 1 1 d . . .
C104 C 0.155(3) -0.3481(15) 0.6768(18) 0.125(9) Uiso 1 1 d . . .
C105 C 0.038(4) -0.2280(19) 0.716(2) 0.066(10) Uiso 0.50 1 d P . .
C106 C -0.074(5) -0.316(3) 0.636(3) 0.096(15) Uiso 0.50 1 d P . .
C107 C 0.007(7) -0.384(3) 0.599(3) 0.120(18) Uiso 0.50 1 d P . .
C108 C 0.107(4) -0.282(2) 0.708(2) 0.068(11) Uiso 0.50 1 d P . .
C109 C 0.149(6) -0.235(3) 0.756(3) 0.10(2) Uiso 0.50 1 d P . .
C110 C -0.079(7) -0.366(4) 0.610(4) 0.18(3) Uiso 0.50 1 d P . .
C111 C 0.120(6) -0.381(3) 0.625(3) 0.125(18) Uiso 0.50 1 d P . .
C201 C 0.403(3) 0.3919(17) 0.6094(15) 0.128(9) Uiso 1 1 d . . .
C202 C 0.323(6) 0.431(3) 0.576(4) 0.15(2) Uiso 0.50 1 d P . .
C203 C 0.316(5) 0.459(3) 0.460(3) 0.14(2) Uiso 0.50 1 d P . .
C204 C 0.436(6) 0.365(3) 0.471(3) 0.081(16) Uiso 0.50 1 d P . .
C205 C 0.532(9) 0.317(5) 0.625(6) 0.24(5) Uiso 0.50 1 d P . .
C206 C 0.539(5) 0.305(3) 0.574(4) 0.102(17) Uiso 0.50 1 d P . .
C207 C 0.520(4) 0.298(3) 0.520(4) 0.102(18) Uiso 0.50 1 d P . .
C208 C 0.490(8) 0.344(5) 0.486(6) 0.17(4) Uiso 0.50 1 d P . .
C209 C 0.392(5) 0.421(3) 0.529(4) 0.109(17) Uiso 0.50 1 d P . .
C210 C 0.470(5) 0.347(3) 0.616(3) 0.090(15) Uiso 0.50 1 d P . .
C211 C 0.388(5) 0.408(3) 0.479(3) 0.086(15) Uiso 0.50 1 d P . .
C212 C 0.298(7) 0.473(4) 0.517(5) 0.20(3) Uiso 0.50 1 d P . .
C213 C 0.487(7) 0.365(4) 0.532(5) 0.16(3) Uiso 0.50 1 d P . .

loop_
_atom_site_aniso_label
_atom_site_aniso_U_11
_atom_site_aniso_U_22
_atom_site_aniso_U_33
_atom_site_aniso_U_23
_atom_site_aniso_U_13
_atom_site_aniso_U_12
Pt1 0.0560(4) 0.0705(5) 0.0505(4) 0.0072(5) 0.0084(3) 0.0074(5)
Br1 0.165(3) 0.151(3) 0.0755(18) 0.0338(16) 0.0229(17) -0.0229(19)
N1 0.057(9) 0.116(15) 0.030(9) -0.011(9) 0.026(7) 0.034(10)
N2 0.060(10) 0.052(12) 0.070(12) -0.014(10) -0.003(9) 0.018(9)
N3 0.055(9) 0.122(18) 0.051(11) -0.005(12) 0.003(8) 0.026(10)
C1 0.055(11) 0.020(11) 0.070(14) 0.008(9) -0.021(10) -0.006(9)
C2 0.063(12) 0.060(14) 0.083(15) -0.030(12) 0.044(12) 0.001(11)
C3 0.074(14) 0.091(18) 0.077(16) 0.038(15) -0.016(13) -0.004(13)
C4 0.051(12) 0.067(17) 0.12(2) -0.025(15) 0.032(13) -0.013(11)
C5 0.089(16) 0.080(17) 0.077(16) 0.006(14) 0.011(13) 0.010(13)
C6 0.071(12) 0.086(15) 0.076(15) -0.002(14) -0.004(11) 0.042(12)
C8 0.089(16) 0.046(14) 0.114(18) 0.024(12) -0.018(13) -0.018(11)
C9 0.065(14) 0.10(2) 0.14(2) -0.029(17) -0.043(14) 0.026(15)
C10 0.096(18) 0.084(18) 0.14(2) -0.023(17) 0.013(16) -0.027(16)
C11 0.100(17) 0.103(19) 0.064(14) 0.004(13) -0.003(13) 0.037(14)
C13 0.096(16) 0.094(18) 0.039(12) -0.005(13) 0.007(11) 0.036(14)
C14 0.101(16) 0.048(15) 0.101(19) 0.009(14) 0.022(14) -0.015(12)
C15 0.070(13) 0.051(14) 0.072(15) 0.030(12) 0.015(11) -0.030(11)
C16 0.067(13) 0.067(16) 0.060(14) 0.012(13) 0.001(10) -0.028(12)
C17 0.057(12) 0.070(18) 0.059(15) -0.021(13) 0.001(10) -0.002(12)
C18 0.067(12) 0.049(18) 0.067(14) -0.022(12) -0.004(10) 0.009(11)
C19 0.068(14) 0.061(18) 0.10(2) 0.037(17) -0.012(13) -0.023(13)
C20 0.086(16) 0.10(2) 0.088(18) -0.042(18) -0.017(13) -0.006(16)
C21 0.076(15) 0.042(15) 0.13(2) -0.039(15) 0.011(14) 0.007(12)
C22 0.038(11) 0.10(2) 0.11(2) 0.014(16) -0.002(13) -0.010(12)
C23 0.078(14) 0.044(14) 0.077(16) -0.002(13) 0.016(12) 0.008(12)
C24 0.054(12) 0.064(17) 0.059(15) 0.021(13) 0.019(10) -0.003(11)
C25 0.076(13) 0.057(16) 0.054(13) -0.022(11) 0.010(11) -0.014(12)
C26 0.062(12) 0.14(2) 0.049(13) -0.007(14) -0.005(10) -0.032(14)
C27 0.094(17) 0.103(17) 0.063(15) 0.019(13) 0.020(13) -0.017(13)
C28 0.071(14) 0.117(18) 0.036(12) -0.007(11) 0.015(12) -0.012(13)
C29 0.050(13) 0.17(3) 0.064(16) -0.005(16) 0.018(12) -0.007(14)
C30 0.060(12) 0.115(19) 0.052(12) -0.026(13) -0.008(10) 0.003(12)

loop_
_atom_type_symbol
_atom_type_description
_atom_type_scat_dispersion_real
_atom_type_scat_dispersion_imag
_atom_type_scat_source
C C 0.0033 0.0016 'International Tables Vol C Tables 4.2.6.8 and 6.1.1.4'
H H 0.0000 0.0000 'International Tables Vol C Tables 4.2.6.8 and 6.1.1.4'
N N 0.0061 0.0033 'International Tables Vol C Tables 4.2.6.8 and 6.1.1.4'
Pt Pt -1.7033 8.3905 'International Tables Vol C Tables 4.2.6.8 and 6.1.1.4'
Br Br -0.2901 2.4595 'International Tables Vol C Tables 4.2.6.8 and 6.1.1.4'

loop_
_geom_angle_atom_site_label_1
_geom_angle_atom_site_label_2
_geom_angle_atom_site_label_3
_geom_angle
_geom_angle_site_symmetry_1
_geom_angle_site_symmetry_3
_geom_angle_publ_flag
C1 Pt1 C7 87.2(6) . . ?
C1 Pt1 N2 171.5(7) . . ?
C7 Pt1 N2 99.6(6) . . ?
C1 Pt1 N1 96.8(6) . . ?
C7 Pt1 N1 175.9(5) . . ?
N2 Pt1 N1 76.3(7) . . ?
C17 N1 C13 116.8(17) . . ?
C17 N1 Pt1 116.5(14) . . ?
C13 N1 Pt1 126.5(12) . . ?
C24 N2 C18 107.4(16) . . ?
C24 N2 Pt1 136.4(15) . . ?
C18 N2 Pt1 113.6(14) . . ?
C18 N3 C19 108.7(19) . . ?
C18 N3 C25 120.0(19) . . ?
C19 N3 C25 128.3(18) . . ?
C2 C1 C6 113.8(17) . . ?
C2 C1 Pt1 121.6(14) . . ?
C6 C1 Pt1 124.6(13) . . ?
C3 C2 C1 125.4(19) . . ?
C2 C3 C4 117.7(19) . . ?
C5 C4 C3 120(2) . . ?
C4 C5 C6 121(2) . . ?
C5 C6 C1 121.6(17) . . ?
C8 C7 C12 120.0 . . ?
C8 C7 Pt1 117.9(9) . . ?
C12 C7 Pt1 122.0(9) . . ?
C7 C8 C9 120.0 . . ?
C10 C9 C8 120.0 . . ?
C11 C10 C9 120.0 . . ?
C12 C11 C10 120.0 . . ?
C11 C12 C7 120.0 . . ?
C14 C13 N1 120.2(18) . . ?
C13 C14 C15 120.8(19) . . ?
C16 C15 C14 115.2(17) . . ?
C15 C16 C17 127(2) . . ?
C16 C17 N1 119.2(19) . . ?
C16 C17 C18 127(2) . . ?
N1 C17 C18 114(2) . . ?
N3 C18 C17 135(2) . . ?
N3 C18 N2 107.2(17) . . ?
C17 C18 N2 117(2) . . ?
C20 C19 C24 126(2) . . ?
C20 C19 N3 126(2) . . ?
C24 C19 N3 107(2) . . ?
C21 C20 C19 113(2) . . ?
C20 C21 C22 122(2) . . ?
C21 C22 C23 124(2) . . ?
C24 C23 C22 114(2) . . ?
C23 C24 C19 121(2) . . ?
C23 C24 N2 130(2) . . ?
C19 C24 N2 109(2) . . ?
C26 C25 C30 123.2(18) . . ?
C26 C25 N3 119.5(17) . . ?
C30 C25 N3 116.8(18) . . ?
C25 C26 C27 118.2(18) . . ?
C28 C27 C26 118.3(19) . . ?
C29 C28 C27 121.1(19) . . ?
C29 C28 Br1 121.3(17) . . ?
C27 C28 Br1 117.6(17) . . ?
C28 C29 C30 124.9(19) . . ?
C29 C30 C25 114.1(17) . . ?
C106 C100 C107 96(6) . . ?
C106 C100 C110 54(4) . . ?
C107 C100 C110 46(4) . . ?
C106 C100 C111 148(6) . . ?
C107 C100 C111 55(4) . . ?
C110 C100 C111 100(6) . . ?
C106 C100 C104 158(6) . . ?
C107 C100 C104 103(5) . . ?
C110 C100 C104 148(7) . . ?
C111 C100 C104 49(3) . . ?
C106 C100 C103 53(4) . . ?
C107 C100 C103 147(5) . . ?
C110 C100 C103 106(6) . . ?
C111 C100 C103 148(5) . . ?
C104 C100 C103 106(3) . . ?
C106 C100 C108 104(6) . . ?
C107 C100 C108 155(5) . . ?
C110 C100 C108 157(7) . . ?
C111 C100 C108 102(4) . . ?
C104 C100 C108 55(2) . . ?
C103 C100 C108 51(2) . . ?
C104 C101 C108 87(5) . . ?
C104 C101 C102 151(6) . . ?
C108 C101 C102 64(5) . . ?
C104 C101 C109 136(5) . . ?
C108 C101 C109 49(4) . . ?
C102 C101 C109 16(4) . . ?
C109 C102 C101 133(10) . . ?
C109 C102 C108 81(8) . . ?
C101 C102 C108 53(4) . . ?
C109 C102 C105 37(7) . . ?
C101 C102 C105 99(5) . . ?
C108 C102 C105 46(3) . . ?
C106 C103 C105 174(4) . . ?
C106 C103 C108 120(3) . . ?
C105 C103 C108 56(2) . . ?
C106 C103 C100 45(3) . . ?
C105 C103 C100 130(3) . . ?
C108 C103 C100 75(3) . . ?
C101 C104 C111 170(5) . . ?
C101 C104 C100 120(4) . . ?
C111 C104 C100 63(3) . . ?
C101 C104 C108 47(3) . . ?
C111 C104 C108 133(4) . . ?
C100 C104 C108 74(3) . . ?
C103 C105 C108 68(3) . . ?
C103 C105 C109 128(4) . . ?
C108 C105 C109 61(3) . . ?
C103 C105 C102 112(3) . . ?
C108 C105 C102 44(3) . . ?
C109 C105 C102 18(4) . . ?
C100 C106 C110 73(6) . . ?
C100 C106 C103 82(5) . . ?
C110 C106 C103 154(7) . . ?
C100 C106 C107 45(4) . . ?
C110 C106 C107 31(4) . . ?
C103 C106 C107 126(5) . . ?
C110 C107 C111 138(9) . . ?
C110 C107 C100 70(6) . . ?
C111 C107 C100 69(5) . . ?
C110 C107 C106 35(5) . . ?
C111 C107 C106 106(5) . . ?
C100 C107 C106 38(3) . . ?
C101 C108 C102 62(4) . . ?
C101 C108 C105 153(6) . . ?
C102 C108 C105 91(5) . . ?
C101 C108 C109 92(5) . . ?
C102 C108 C109 30(4) . . ?
C105 C108 C109 61(3) . . ?
C101 C108 C103 151(6) . . ?
C102 C108 C103 146(6) . . ?
C105 C108 C103 56(3) . . ?
C109 C108 C103 116(5) . . ?
C101 C108 C104 46(4) . . ?
C102 C108 C104 108(5) . . ?
C105 C108 C104 160(4) . . ?
C109 C108 C104 138(5) . . ?
C103 C108 C104 106(3) . . ?
C101 C108 C100 97(5) . . ?
C102 C108 C100 160(6) . . ?
C105 C108 C100 110(4) . . ?
C109 C108 C100 169(5) . . ?
C103 C108 C100 54(2) . . ?
C104 C108 C100 52(2) . . ?
C102 C109 C105 125(10) . . ?
C102 C109 C108 68(8) . . ?
C105 C109 C108 58(3) . . ?
C102 C109 C101 30(7) . . ?
C105 C109 C101 97(4) . . ?
C108 C109 C101 39(3) . . ?
C107 C110 C106 114(9) . . ?
C107 C110 C100 64(6) . . ?
C106 C110 C100 53(4) . . ?
C104 C111 C107 124(6) . . ?
C104 C111 C100 68(4) . . ?
C107 C111 C100 56(4) . . ?
C210 C201 C202 156(5) . . ?
C210 C201 C209 113(4) . . ?
C202 C201 C209 47(3) . . ?
C210 C201 C213 62(4) . . ?
C202 C201 C213 98(4) . . ?
C209 C201 C213 52(3) . . ?
C210 C201 C205 4(4) . . ?
C202 C201 C205 159(5) . . ?
C209 C201 C205 114(4) . . ?
C213 C201 C205 63(4) . . ?
C209 C202 C201 81(6) . . ?
C209 C202 C212 68(5) . . ?
C201 C202 C212 147(7) . . ?
C209 C202 C211 18(4) . . ?
C201 C202 C211 92(4) . . ?
C212 C202 C211 60(5) . . ?
C212 C203 C211 94(7) . . ?
C212 C203 C209 59(5) . . ?
C211 C203 C209 36(3) . . ?
C208 C204 C211 143(10) . . ?
C208 C204 C213 52(8) . . ?
C211 C204 C213 93(8) . . ?
C208 C204 C209 113(10) . . ?
C211 C204 C209 33(4) . . ?
C213 C204 C209 61(5) . . ?
C208 C204 C207 21(9) . . ?
C211 C204 C207 142(6) . . ?
C213 C204 C207 51(5) . . ?
C209 C204 C207 109(4) . . ?
C210 C205 C206 94(10) . . ?
C210 C205 C207 87(8) . . ?
C206 C205 C207 8(5) . . ?
C210 C205 C213 52(7) . . ?
C206 C205 C213 47(6) . . ?
C207 C205 C213 42(3) . . ?
C210 C205 C201 5(6) . . ?
C206 C205 C201 97(8) . . ?
C207 C205 C201 90(4) . . ?
C213 C205 C201 53(4) . . ?
C205 C206 C207 163(10) . . ?
C205 C206 C210 40(6) . . ?
C207 C206 C210 124(7) . . ?
C205 C206 C213 104(8) . . ?
C207 C206 C213 64(6) . . ?
C210 C206 C213 67(4) . . ?
C205 C206 C208 135(9) . . ?
C207 C206 C208 34(5) . . ?
C210 C206 C208 96(5) . . ?
C213 C206 C208 31(4) . . ?
C206 C207 C208 118(8) . . ?
C206 C207 C213 76(6) . . ?
C208 C207 C213 42(6) . . ?
C206 C207 C204 117(6) . . ?
C208 C207 C204 13(5) . . ?
C213 C207 C204 42(4) . . ?
C206 C207 C205 8(5) . . ?
C208 C207 C205 113(7) . . ?
C213 C207 C205 70(5) . . ?
C204 C207 C205 110(4) . . ?
C204 C208 C213 91(10) . . ?
C204 C208 C207 146(10) . . ?
C213 C208 C207 83(10) . . ?
C204 C208 C211 21(8) . . ?
C213 C208 C211 71(10) . . ?
C207 C208 C211 144(7) . . ?
C204 C208 C206 136(10) . . ?
C213 C208 C206 55(9) . . ?
C207 C208 C206 29(4) . . ?
C211 C208 C206 122(6) . . ?
C204 C208 C209 48(9) . . ?
C213 C208 C209 43(8) . . ?
C207 C208 C209 121(8) . . ?
C211 C208 C209 28(2) . . ?
C206 C208 C209 95(5) . . ?
C211 C209 C202 140(8) . . ?
C211 C209 C212 94(8) . . ?
C202 C209 C212 63(5) . . ?
C211 C209 C213 80(7) . . ?
C202 C209 C213 122(8) . . ?
C212 C209 C213 174(8) . . ?
C211 C209 C201 142(8) . . ?
C202 C209 C201 52(5) . . ?
C212 C209 C201 114(6) . . ?
C213 C209 C201 71(5) . . ?
C211 C209 C204 35(5) . . ?
C202 C209 C204 144(6) . . ?
C212 C209 C204 128(7) . . ?
C213 C209 C204 46(4) . . ?
C201 C209 C204 111(4) . . ?
C211 C209 C203 53(6) . . ?
C202 C209 C203 102(6) . . ?
C212 C209 C203 42(4) . . ?
C213 C209 C203 132(7) . . ?
C201 C209 C203 154(5) . . ?
C204 C209 C203 87(5) . . ?
C211 C209 C208 53(6) . . ?
C202 C209 C208 140(7) . . ?
C212 C209 C208 148(7) . . ?
C213 C209 C208 26(5) . . ?
C201 C209 C208 95(5) . . ?
C204 C209 C208 20(3) . . ?
C203 C209 C208 106(6) . . ?
C205 C210 C201 170(10) . . ?
C205 C210 C206 45(7) . . ?
C201 C210 C206 140(6) . . ?
C205 C210 C213 102(9) . . ?
C201 C210 C213 80(5) . . ?
C206 C210 C213 60(4) . . ?
C209 C211 C204 113(9) . . ?
C209 C211 C203 91(8) . . ?
C204 C211 C203 156(8) . . ?
C209 C211 C213 65(6) . . ?
C204 C211 C213 49(5) . . ?
C203 C211 C213 155(7) . . ?
C209 C211 C208 99(6) . . ?
C204 C211 C208 16(6) . . ?
C203 C211 C208 168(7) . . ?
C213 C211 C208 34(4) . . ?
C209 C211 C212 53(6) . . ?
C204 C211 C212 164(7) . . ?
C203 C211 C212 39(4) . . ?
C213 C211 C212 118(6) . . ?
C208 C211 C212 152(6) . . ?
C209 C211 C202 22(5) . . ?
C204 C211 C202 122(6) . . ?
C203 C211 C202 80(5) . . ?
C213 C211 C202 80(5) . . ?
C208 C211 C202 111(5) . . ?
C212 C211 C202 42(3) . . ?
C203 C212 C202 123(8) . . ?
C203 C212 C209 78(6) . . ?
C202 C212 C209 49(4) . . ?
C203 C212 C211 47(4) . . ?
C202 C212 C211 78(5) . . ?
C209 C212 C211 32(3) . . ?
C208 C213 C204 37(8) . . ?
C208 C213 C207 55(8) . . ?
C204 C213 C207 87(8) . . ?
C208 C213 C209 111(10) . . ?
C204 C213 C209 73(7) . . ?
C207 C213 C209 151(6) . . ?
C208 C213 C206 94(10) . . ?
C204 C213 C206 126(8) . . ?
C207 C213 C206 40(4) . . ?
C209 C213 C206 147(8) . . ?
C208 C213 C210 141(10) . . ?
C204 C213 C210 145(6) . . ?
C207 C213 C210 89(6) . . ?
C209 C213 C210 95(6) . . ?
C206 C213 C210 53(5) . . ?
C208 C213 C211 75(10) . . ?
C204 C213 C211 38(4) . . ?
C207 C213 C211 124(7) . . ?
C209 C213 C211 36(3) . . ?
C206 C213 C211 157(6) . . ?
C210 C213 C211 127(7) . . ?
C208 C213 C201 153(9) . . ?
C204 C213 C201 122(8) . . ?
C207 C213 C201 123(7) . . ?
C209 C213 C201 57(4) . . ?
C206 C213 C201 91(6) . . ?
C210 C213 C201 38(3) . . ?
C211 C213 C201 90(5) . . ?
C208 C213 C205 123(10) . . ?
C204 C213 C205 149(7) . . ?
C207 C213 C205 68(6) . . ?
C209 C213 C205 121(8) . . ?
C206 C213 C205 28(4) . . ?
C210 C213 C205 26(4) . . ?
C211 C213 C205 152(7) . . ?
C201 C213 C205 64(5) . . ?

loop_
_geom_bond_atom_site_label_1
_geom_bond_atom_site_label_2
_geom_bond_distance
_geom_bond_site_symmetry_2
_geom_bond_publ_flag
Pt1 C1 1.914(18) . ?
Pt1 C7 1.950(9) . ?
Pt1 N2 2.088(15) . ?
Pt1 N1 2.132(16) . ?
Br1 C28 1.966(18) . ?
N1 C17 1.37(2) . ?
N1 C13 1.43(2) . ?
N2 C24 1.38(2) . ?
N2 C18 1.40(2) . ?
N3 C18 1.38(2) . ?
N3 C19 1.40(2) . ?
N3 C25 1.47(2) . ?
C1 C2 1.39(2) . ?
C1 C6 1.41(2) . ?
C2 C3 1.37(2) . ?
C3 C4 1.39(2) . ?
C4 C5 1.34(2) . ?
C5 C6 1.40(2) . ?
C7 C8 1.3900 . ?
C7 C12 1.3900 . ?
C8 C9 1.3900 . ?
C9 C10 1.3900 . ?
C10 C11 1.3900 . ?
C11 C12 1.3900 . ?
C13 C14 1.36(2) . ?
C14 C15 1.40(2) . ?
C15 C16 1.32(2) . ?
C16 C17 1.32(2) . ?
C17 C18 1.40(2) . ?
C19 C20 1.36(3) . ?
C19 C24 1.37(2) . ?
C20 C21 1.34(2) . ?
C21 C22 1.39(3) . ?
C22 C23 1.39(2) . ?
C23 C24 1.34(2) . ?
C25 C26 1.30(2) . ?
C25 C30 1.40(2) . ?
C26 C27 1.38(2) . ?
C27 C28 1.35(2) . ?
C28 C29 1.25(2) . ?
C29 C30 1.34(2) . ?
C100 C106 1.09(5) . ?
C100 C107 1.25(6) . ?
C100 C110 1.30(8) . ?
C100 C111 1.41(6) . ?
C100 C104 1.47(5) . ?
C100 C103 1.51(5) . ?
C100 C108 1.80(6) . ?
C101 C104 1.10(6) . ?
C101 C108 1.11(5) . ?
C101 C102 1.23(7) . ?
C101 C109 1.76(8) . ?
C102 C109 0.68(8) . ?
C102 C108 1.25(7) . ?
C102 C105 1.81(7) . ?
C103 C106 1.22(5) . ?
C103 C105 1.29(4) . ?
C103 C108 1.45(4) . ?
C104 C111 1.19(5) . ?
C104 C108 1.53(5) . ?
C105 C108 1.29(5) . ?
C105 C109 1.33(6) . ?
C106 C110 1.09(8) . ?
C106 C107 1.75(8) . ?
C107 C110 0.99(8) . ?
C107 C111 1.23(6) . ?
C108 C109 1.33(6) . ?
C201 C210 1.12(5) . ?
C201 C202 1.27(6) . ?
C201 C209 1.58(7) . ?
C201 C213 1.78(9) . ?
C201 C205 2.01(9) . ?
C202 C209 1.17(7) . ?
C202 C212 1.36(8) . ?
C202 C211 1.99(8) . ?
C203 C212 1.11(8) . ?
C203 C211 1.29(6) . ?
C203 C209 1.62(9) . ?
C204 C208 0.73(11) . ?
C204 C211 1.00(6) . ?
C204 C213 1.20(9) . ?
C204 C209 1.62(9) . ?
C204 C207 1.80(9) . ?
C205 C210 0.90(9) . ?
C205 C206 0.98(10) . ?
C205 C207 1.95(10) . ?
C205 C213 1.99(13) . ?
C206 C207 1.00(6) . ?
C206 C210 1.37(8) . ?
C206 C213 1.50(9) . ?
C206 C208 1.84(12) . ?
C207 C208 1.15(10) . ?
C207 C213 1.40(10) . ?
C208 C213 0.95(10) . ?
C208 C211 1.64(11) . ?
C208 C209 2.02(11) . ?
C209 C211 0.95(6) . ?
C209 C212 1.42(8) . ?
C209 C213 1.48(8) . ?
C210 C213 1.59(8) . ?
C211 C213 1.60(11) . ?
C211 C212 1.77(10) . ?
